data_4346699
loop_
_publ_author_name
'An, Haiyan'
'Wang, Lin'
'Hu, Ying'
'Xu, Tieqi'
'Hou, Yujiao'

_publ_section_title
;
 Spontaneous Resolution of Evans-Showell-Type Polyoxometalates in
 Constructing Chiral Inorganic-Organic Hybrid Architectures.
;
_journal_issue 1
_journal_name_full 'Inorganic chemistry'
_journal_page_first 144
_journal_page_last 153
_journal_paper_doi 10.1021/acs.inorgchem.5b01994
_journal_volume 55
_journal_year 2016
_chemical_formula_sum 'C32 H58 Co3 Mo10 N4 O57'
_chemical_formula_weight 2547.01
_space_group_crystal_system triclinic
_space_group_IT_number 1
_space_group_name_Hall 'P 1'
_space_group_name_H-M_alt 'P 1'
_atom_sites_solution_hydrogens geom
_audit_creation_method SHELXL-2014
_cell_angle_alpha 103.422(2)
_cell_angle_beta 94.949(3)
_cell_angle_gamma 104.926(2)
_cell_formula_units_Z 1
_cell_length_a 10.0004(5)
_cell_length_b 13.5182(6)
_cell_length_c 13.6069(7)
_cell_measurement_reflns_used 11781
_cell_measurement_temperature 296(2)
_cell_measurement_theta_max 24.998
_cell_measurement_theta_min 1.616
_cell_volume 1707.87(15)
_computing_structure_refinement 'SHELXL-2014 (Sheldrick, 2014)'
_diffrn_ambient_temperature 296(2)
_diffrn_measured_fraction_theta_full 0.965
_diffrn_measured_fraction_theta_max 0.996
_diffrn_measurement_device_type 'Bruker Smart Apex CCD'
_diffrn_radiation_type MoK\a
_diffrn_radiation_wavelength 0.71073
_diffrn_reflns_av_unetI/netI 0.0337
_diffrn_reflns_Laue_measured_fraction_full 0.965
_diffrn_reflns_Laue_measured_fraction_max 0.996
_diffrn_reflns_limit_h_max 9
_diffrn_reflns_limit_h_min -11
_diffrn_reflns_limit_k_max 16
_diffrn_reflns_limit_k_min -15
_diffrn_reflns_limit_l_max 16
_diffrn_reflns_limit_l_min -14
_diffrn_reflns_number 11781
_diffrn_reflns_point_group_measured_fraction_full 0.676
_diffrn_reflns_point_group_measured_fraction_max 0.698
_diffrn_reflns_theta_full 25.242
_diffrn_reflns_theta_max 24.998
_diffrn_reflns_theta_min 1.616
_exptl_absorpt_coefficient_mu 2.598
_exptl_absorpt_correction_T_max 0.643
_exptl_absorpt_correction_T_min 0.541
_exptl_absorpt_correction_type empirical
_exptl_crystal_colour 'dark green'
_exptl_crystal_density_diffrn 2.476
_exptl_crystal_description block
_exptl_crystal_F_000 1235
_exptl_crystal_size_max 0.25
_exptl_crystal_size_mid 0.20
_exptl_crystal_size_min 0.17
_refine_diff_density_max 0.759
_refine_diff_density_min -0.383
_refine_diff_density_rms 0.087
_refine_ls_abs_structure_details
;
 Flack x determined using 2260 quotients [(I+)-(I-)]/[(I+)+(I-)]
 (Parsons, Flack and Wagner, Acta Cryst. B69 (2013) 249-259).
;
_refine_ls_abs_structure_Flack 0.045(13)
_refine_ls_extinction_method none
_refine_ls_goodness_of_fit_ref 1.031
_refine_ls_hydrogen_treatment constr
_refine_ls_matrix_type full
_refine_ls_number_parameters 975
_refine_ls_number_reflns 11781
_refine_ls_number_restraints 3
_refine_ls_restrained_S_all 1.031
_refine_ls_R_factor_all 0.0232
_refine_ls_R_factor_gt 0.0221
_refine_ls_shift/su_max 0.001
_refine_ls_shift/su_mean 0.000
_refine_ls_structure_factor_coef Fsqd
_refine_ls_weighting_details 'w=1/[\s^2^(Fo^2^)+(0.0298P)^2^+0.0468P] where P=(Fo^2^+2Fc^2^)/3'
_refine_ls_weighting_scheme calc
_refine_ls_wR_factor_gt 0.0561
_refine_ls_wR_factor_ref 0.0570
_reflns_Friedel_coverage 0.402
_reflns_Friedel_fraction_full 0.388
_reflns_Friedel_fraction_max 0.400
_reflns_number_gt 11388
_reflns_number_total 11781
_reflns_threshold_expression 'I > 2\s(I)'
_cod_data_source_file ic5b01994_si_003.cif
_cod_data_source_block 2c
_cod_original_cell_volume 1707.86(15)
_cod_database_code 4346699
_shelx_space_group_comment
;
The symmetry employed for this shelxl refinement is uniquely defined
by the following loop, which should always be used as a source of
symmetry information in preference to the above space-group names.
They are only intended as comments.
;
_shelxl_version_number 2014-3

loop_
_space_group_symop_operation_xyz
'x, y, z'

loop_
_atom_site_label
_atom_site_type_symbol
_atom_site_fract_x
_atom_site_fract_y
_atom_site_fract_z
_atom_site_U_iso_or_equiv
_atom_site_adp_type
_atom_site_occupancy
_atom_site_site_symmetry_order
_atom_site_calc_flag
_atom_site_refinement_flags_posn
_atom_site_refinement_flags_adp
_atom_site_refinement_flags_occupancy
_atom_site_disorder_assembly
_atom_site_disorder_group
Mo1 Mo 1.56650(7) -0.15826(4) 0.14433(5) 0.01876(15) Uani 1 1 d . . . . .
Mo2 Mo 1.49264(7) -0.22124(5) -0.10473(5) 0.02277(16) Uani 1 1 d . . . . .
Mo3 Mo 1.62699(7) -0.04668(5) -0.23384(5) 0.02318(16) Uani 1 1 d . . . . .
Mo4 Mo 1.79690(7) 0.19743(5) -0.09830(5) 0.02239(16) Uani 1 1 d . . . . .
Mo5 Mo 1.83177(6) 0.25772(4) 0.15099(5) 0.01745(15) Uani 1 1 d . . . . .
Mo6 Mo 1.97601(6) 0.05720(4) 0.10640(5) 0.01731(15) Uani 1 1 d . . . . .
Mo7 Mo 2.03419(7) 0.13199(5) 0.35408(5) 0.01978(15) Uani 1 1 d . . . . .
Mo8 Mo 1.75783(7) 0.12970(5) 0.48234(5) 0.02044(15) Uani 1 1 d . . . . .
Mo9 Mo 1.44392(7) 0.06987(5) 0.35041(5) 0.02044(16) Uani 1 1 d . . . . .
Mo10 Mo 1.40680(6) 0.02368(4) 0.10339(4) 0.01684(14) Uani 1 1 d . . . . .
Co1 Co 1.71631(11) 0.07070(7) 0.23153(7) 0.0138(2) Uani 1 1 d . . . . .
Co2 Co 1.67407(10) 0.01732(7) 0.01934(7) 0.0148(2) Uani 1 1 d . . . . .
Co3 Co 1.09908(12) -0.08133(9) -0.33610(9) 0.0326(3) Uani 1 1 d . . . . .
O1 O 2.1656(6) 0.2387(4) 0.3492(4) 0.0289(13) Uani 1 1 d . . . . .
O2 O 1.9316(6) 0.2158(4) 0.4460(4) 0.0238(13) Uani 1 1 d . . . . .
O3 O 1.3061(6) -0.0383(4) 0.3375(5) 0.0334(14) Uani 1 1 d . . . . .
O4 O 1.4032(6) 0.1161(4) 0.2292(4) 0.0195(12) Uani 1 1 d . . . . .
O5 O 1.7088(7) 0.2457(5) -0.1797(5) 0.0384(16) Uani 1 1 d . . . . .
O6 O 1.8927(6) 0.1628(4) 0.2269(4) 0.0157(11) Uani 1 1 d . . . . .
O7 O 1.6979(6) -0.0949(4) -0.0918(4) 0.0201(12) Uani 1 1 d . . . . .
O8 O 1.3717(6) 0.0868(4) 0.0130(4) 0.0284(14) Uani 1 1 d . . . . .
O9 O 2.1243(6) 0.1530(4) 0.1035(4) 0.0268(13) Uani 1 1 d . . . . .
O10 O 1.6859(7) -0.1391(5) -0.3124(5) 0.0354(15) Uani 1 1 d . . . . .
O11 O 1.2589(6) -0.0755(4) 0.0947(4) 0.0257(13) Uani 1 1 d . . . . .
O12 O 2.0317(6) 0.0268(4) 0.2311(4) 0.0207(12) Uani 1 1 d . . . . .
O13 O 1.5932(6) -0.2369(4) 0.0166(4) 0.0244(13) Uani 1 1 d . . . . .
O14 O 1.5780(6) 0.0313(4) 0.4364(4) 0.0241(13) Uani 1 1 d . . . . .
O15 O 1.8505(6) 0.1176(4) 0.0294(4) 0.0173(12) Uani 1 1 d . . . . .
O16 O 1.6383(6) 0.1162(4) 0.1265(4) 0.0153(11) Uani 1 1 d . . . . .
O17 O 1.5359(6) -0.0242(4) 0.2222(4) 0.0172(12) Uani 1 1 d . . . . .
O18 O 1.6641(6) 0.1658(4) 0.3422(4) 0.0175(12) Uani 1 1 d . . . . .
O19 O 1.6058(6) 0.0712(4) -0.0887(4) 0.0204(12) Uani 1 1 d . . . . .
O20 O 1.7499(6) 0.2732(4) 0.0284(4) 0.0235(13) Uani 1 1 d . . . . .
O21 O 1.8116(6) 0.0314(4) 0.3406(4) 0.0183(12) Uani 1 1 d . . . . .
O22 O 1.7999(6) 0.0652(4) -0.1895(4) 0.0256(13) Uani 1 1 d . . . . .
O23 O 1.5000(6) -0.0777(4) 0.0243(4) 0.0186(12) Uani 1 1 d . . . . .
O24 O 1.5355(6) 0.0003(5) -0.3132(4) 0.0349(15) Uani 1 1 d . . . . .
O25 O 1.7532(6) -0.0278(4) 0.1246(4) 0.0164(12) Uani 1 1 d . . . . .
O26 O 1.4654(6) -0.1355(4) -0.1941(4) 0.0240(13) Uani 1 1 d . . . . .
O27 O 1.9976(6) 0.3383(4) 0.1598(4) 0.0274(13) Uani 1 1 d . . . . .
O28 O 1.8323(7) 0.0682(5) 0.5590(4) 0.0314(14) Uani 1 1 d . . . . .
O29 O 1.3214(6) -0.2747(4) -0.0931(5) 0.0340(15) Uani 1 1 d . . . . .
O30 O 1.9686(6) 0.2664(5) -0.0871(5) 0.0336(14) Uani 1 1 d . . . . .
O31 O 1.7234(6) 0.2356(4) 0.5614(4) 0.0306(14) Uani 1 1 d . . . . .
O32 O 1.9730(6) -0.0540(4) 0.0135(4) 0.0287(13) Uani 1 1 d . . . . .
O33 O 1.4168(6) 0.1699(5) 0.4399(4) 0.0333(15) Uani 1 1 d . . . . .
O34 O 1.7595(6) 0.3245(4) 0.2454(4) 0.0260(13) Uani 1 1 d . . . . .
O35 O 1.4063(6) -0.2338(4) 0.1535(4) 0.0301(14) Uani 1 1 d . . . . .
O36 O 1.6800(6) -0.1822(4) 0.2311(4) 0.0285(14) Uani 1 1 d . . . . .
O37 O 1.5362(7) -0.3199(4) -0.1880(5) 0.0369(16) Uani 1 1 d . . . . .
O38 O 2.1001(6) 0.0788(5) 0.4415(4) 0.0321(14) Uani 1 1 d . . . . .
O39 O 0.3487(7) -0.5328(5) 0.0074(6) 0.0558(19) Uani 1 1 d . . . . .
O40 O 0.4579(7) -0.6515(5) -0.0572(6) 0.0505(18) Uani 1 1 d . . . . .
O41 O 1.0479(7) -0.3751(5) 0.3203(5) 0.0450(16) Uani 1 1 d . . . . .
O42 O 0.9546(7) -0.2429(5) 0.3706(5) 0.0514(18) Uani 1 1 d . . . . .
O43 O 1.6474(14) 0.4683(8) -0.2534(7) 0.089(3) Uani 1 1 d . . . . .
O44 O 1.7741(9) 0.6302(9) -0.1887(8) 0.084(3) Uani 1 1 d . . . . .
O45 O 0.9235(8) 0.4056(5) -0.5195(6) 0.0553(19) Uani 1 1 d . . . . .
O46 O 1.0206(9) 0.5758(5) -0.4551(6) 0.071(2) Uani 1 1 d . . . . .
N1 N 1.1163(7) -0.2914(6) 0.1035(6) 0.0369(18) Uani 1 1 d . . . . .
H1A H 1.1999 -0.2490 0.1223 0.044 Uiso 1 1 calc R U . . .
N2 N 0.2782(8) -0.6021(6) 0.2174(6) 0.0405(19) Uani 1 1 d . . . . .
H2A H 0.1946 -0.6447 0.2017 0.049 Uiso 1 1 calc R U . . .
N3 N 2.2941(9) 0.3411(6) -0.2873(6) 0.043(2) Uani 1 1 d . . . . .
H3A H 2.3647 0.3170 -0.2976 0.051 Uiso 1 1 calc R U . . .
N4 N 1.6924(10) 0.5071(10) -0.4768(7) 0.062(3) Uani 1 1 d . . . . .
H4A H 1.7756 0.5018 -0.4819 0.075 Uiso 1 1 calc R U . . .
C1 C 0.4541(10) -0.5557(7) -0.0108(7) 0.039(2) Uani 1 1 d . . . . .
C2 C 0.5935(9) -0.4764(7) 0.0195(7) 0.034(2) Uani 1 1 d . . . . .
H2B H 0.5977 -0.4053 0.0445 0.040 Uiso 1 1 calc R U . . .
C3 C 0.7127(9) -0.5016(6) 0.0128(7) 0.033(2) Uani 1 1 d . . . . .
H3B H 0.7071 -0.5726 -0.0142 0.040 Uiso 1 1 calc R U . . .
C4 C 0.8538(9) -0.4251(6) 0.0450(6) 0.0274(18) Uani 1 1 d . . . . .
C5 C 0.8769(9) -0.3167(6) 0.0884(7) 0.035(2) Uani 1 1 d . . . . .
H5A H 0.8012 -0.2893 0.0972 0.042 Uiso 1 1 calc R U . . .
C6 C 1.0099(10) -0.2509(7) 0.1178(7) 0.039(2) Uani 1 1 d . . . . .
H6A H 1.0258 -0.1787 0.1475 0.047 Uiso 1 1 calc R U . . .
C7 C 1.1018(10) -0.3932(7) 0.0617(7) 0.038(2) Uani 1 1 d . . . . .
H7A H 1.1804 -0.4166 0.0510 0.045 Uiso 1 1 calc R U . . .
C8 C 0.9714(10) -0.4632(7) 0.0347(7) 0.035(2) Uani 1 1 d . . . . .
H8A H 0.9603 -0.5354 0.0096 0.042 Uiso 1 1 calc R U . . .
C9 C 0.9383(9) -0.3375(6) 0.3342(6) 0.032(2) Uani 1 1 d . . . . .
C10 C 0.8029(9) -0.4180(6) 0.3009(6) 0.033(2) Uani 1 1 d . . . . .
H10A H 0.8005 -0.4890 0.2783 0.039 Uiso 1 1 calc R U . . .
C11 C 0.6831(9) -0.3931(6) 0.3020(6) 0.030(2) Uani 1 1 d . . . . .
H11A H 0.6887 -0.3216 0.3249 0.036 Uiso 1 1 calc R U . . .
C12 C 0.5436(9) -0.4676(6) 0.2705(6) 0.0288(19) Uani 1 1 d . . . . .
C13 C 0.5181(10) -0.5765(7) 0.2414(7) 0.038(2) Uani 1 1 d . . . . .
H13A H 0.5934 -0.6051 0.2404 0.046 Uiso 1 1 calc R U . . .
C14 C 0.3851(10) -0.6429(7) 0.2141(7) 0.041(2) Uani 1 1 d . . . . .
H14A H 0.3698 -0.7160 0.1934 0.049 Uiso 1 1 calc R U . . .
C15 C 0.2940(10) -0.4991(8) 0.2436(7) 0.044(2) Uani 1 1 d . . . . .
H15A H 0.2160 -0.4737 0.2422 0.053 Uiso 1 1 calc R U . . .
C16 C 0.4261(9) -0.4292(7) 0.2732(7) 0.036(2) Uani 1 1 d . . . . .
H16A H 0.4376 -0.3566 0.2948 0.043 Uiso 1 1 calc R U . . .
C17 C 1.7624(17) 0.5356(18) -0.2240(10) 0.077(5) Uani 1 1 d . . . . .
C18 C 1.842(3) 0.4468(19) -0.2559(18) 0.047(6) Uani 0.5 1 d . . P A 1
H18A H 1.8001 0.3749 -0.2866 0.056 Uiso 0.5 1 calc R U P A 1
C19 C 1.972(3) 0.493(3) -0.2313(17) 0.038(5) Uani 0.5 1 d . . P A 1
H19A H 2.0073 0.5660 -0.2014 0.046 Uiso 0.5 1 calc R U P A 1
C18A C 1.910(3) 0.5270(17) -0.2217(13) 0.033(5) Uani 0.5 1 d . . P A 2
H18B H 1.9870 0.5871 -0.2001 0.040 Uiso 0.5 1 calc R U P A 2
C19A C 1.927(3) 0.4306(19) -0.2515(14) 0.028(4) Uani 0.5 1 d . . P A 2
H19B H 1.8489 0.3714 -0.2697 0.034 Uiso 0.5 1 calc R U P A 2
C20 C 2.0703(10) 0.4165(8) -0.2561(7) 0.037(2) Uani 1 1 d . . . . .
C21 C 2.2047(13) 0.4811(8) -0.2308(8) 0.052(3) Uani 1 1 d . . . . .
H21A H 2.2207 0.5534 -0.2021 0.062 Uiso 1 1 calc R U . . .
C22 C 2.3144(10) 0.4424(8) -0.2466(7) 0.044(3) Uani 1 1 d . . . . .
H22A H 2.4050 0.4879 -0.2285 0.053 Uiso 1 1 calc R U . . .
C23 C 2.1640(12) 0.2746(7) -0.3131(7) 0.045(3) Uani 1 1 d . . . . .
H23A H 2.1510 0.2028 -0.3423 0.054 Uiso 1 1 calc R U . . .
C24 C 2.0502(11) 0.3111(9) -0.2970(7) 0.048(3) Uani 1 1 d . . . . .
H24A H 1.9602 0.2644 -0.3137 0.058 Uiso 1 1 calc R U . . .
C25 C 1.0304(10) 0.4879(7) -0.4891(7) 0.035(2) Uani 1 1 d . . . . .
C26 C 1.1672(13) 0.4656(9) -0.5001(8) 0.059(3) Uani 1 1 d . . . . .
H26A H 1.1668 0.3970 -0.5331 0.070 Uiso 1 1 calc R U . . .
C27 C 1.2913(13) 0.5393(9) -0.4646(9) 0.060(3) Uani 1 1 d . . . . .
H27A H 1.2898 0.6079 -0.4338 0.072 Uiso 1 1 calc R U . . .
C28 C 1.4237(11) 0.5215(8) -0.4701(7) 0.043(2) Uani 1 1 d . . . . .
C29 C 1.5442(15) 0.6105(8) -0.4388(8) 0.056(3) Uani 1 1 d . . . . .
H29A H 1.5334 0.6777 -0.4146 0.067 Uiso 1 1 calc R U . . .
C30 C 1.6747(15) 0.5998(12) -0.4432(9) 0.074(4) Uani 1 1 d . . . . .
H30A H 1.7521 0.6595 -0.4220 0.089 Uiso 1 1 calc R U . . .
C31 C 1.5825(13) 0.4181(9) -0.5041(8) 0.050(3) Uani 1 1 d . . . . .
H31A H 1.5994 0.3524 -0.5238 0.060 Uiso 1 1 calc R U . . .
C32 C 1.4476(11) 0.4222(7) -0.5036(7) 0.042(2) Uani 1 1 d . . . . .
H32A H 1.3732 0.3605 -0.5250 0.050 Uiso 1 1 calc R U . . .
O1W O 0.9487(7) -0.1882(5) -0.2817(5) 0.0469(17) Uani 1 1 d . . . . .
O2W O 0.9362(7) -0.1034(5) -0.4546(5) 0.0416(16) Uani 1 1 d . . . . .
O3W O 1.0448(6) 0.0501(4) -0.2556(5) 0.0382(14) Uani 1 1 d . . . . .
O4W O 1.2528(7) -0.0488(5) -0.2104(5) 0.0503(17) Uani 1 1 d . . . . .
O5W O 1.1644(7) -0.2117(5) -0.4084(5) 0.0503(18) Uani 1 1 d . . . . .
O6W O 1.2439(7) 0.0091(5) -0.4102(5) 0.0433(16) Uani 1 1 d . . . . .
OW1 O 0.5644(8) -0.1710(5) 0.4652(5) 0.0536(19) Uani 1 1 d . . . . .
OW2 O 1.2810(7) -0.2192(5) 0.4081(5) 0.0497(17) Uani 1 1 d . . . . .
OW3 O 1.4691(8) 0.2169(6) -0.3299(5) 0.0513(19) Uani 1 1 d . . . . .
OW4 O 1.2127(6) 0.2007(4) -0.0826(4) 0.0384(15) Uani 1 1 d . . . . .
OW5 O 1.0805(9) -0.2043(7) -0.1053(6) 0.078(3) Uani 1 1 d . . . . .

loop_
_atom_site_aniso_label
_atom_site_aniso_U_11
_atom_site_aniso_U_22
_atom_site_aniso_U_33
_atom_site_aniso_U_23
_atom_site_aniso_U_13
_atom_site_aniso_U_12
Mo1 0.0162(4) 0.0134(3) 0.0271(4) 0.0059(3) 0.0032(3) 0.0045(3)
Mo2 0.0222(4) 0.0155(3) 0.0263(4) -0.0006(3) 0.0000(3) 0.0048(3)
Mo3 0.0204(4) 0.0262(4) 0.0208(4) 0.0017(3) 0.0025(3) 0.0073(3)
Mo4 0.0209(4) 0.0221(3) 0.0259(4) 0.0094(3) 0.0059(3) 0.0057(3)
Mo5 0.0134(4) 0.0132(3) 0.0256(4) 0.0047(3) 0.0028(3) 0.0039(3)
Mo6 0.0119(4) 0.0190(3) 0.0227(4) 0.0051(3) 0.0046(3) 0.0069(3)
Mo7 0.0121(4) 0.0238(3) 0.0229(4) 0.0049(3) 0.0018(3) 0.0055(3)
Mo8 0.0181(4) 0.0245(4) 0.0195(4) 0.0042(3) 0.0039(3) 0.0086(3)
Mo9 0.0146(4) 0.0243(3) 0.0239(4) 0.0067(3) 0.0062(3) 0.0067(3)
Mo10 0.0110(4) 0.0159(3) 0.0237(4) 0.0040(3) 0.0028(3) 0.0052(2)
Co1 0.0100(5) 0.0131(4) 0.0182(5) 0.0032(4) 0.0025(4) 0.0037(4)
Co2 0.0126(5) 0.0131(4) 0.0183(5) 0.0029(4) 0.0021(4) 0.0044(4)
Co3 0.0261(7) 0.0321(6) 0.0413(7) 0.0096(5) 0.0063(5) 0.0111(5)
O1 0.021(3) 0.028(3) 0.032(3) 0.004(2) 0.004(3) 0.000(2)
O2 0.020(4) 0.024(3) 0.025(3) 0.002(2) 0.002(2) 0.006(2)
O3 0.020(4) 0.039(3) 0.044(4) 0.013(3) 0.008(3) 0.009(3)
O4 0.018(3) 0.017(2) 0.026(3) 0.003(2) 0.005(2) 0.010(2)
O5 0.043(4) 0.041(4) 0.037(4) 0.019(3) 0.006(3) 0.014(3)
O6 0.009(3) 0.015(3) 0.022(3) 0.003(2) 0.000(2) 0.004(2)
O7 0.018(3) 0.020(3) 0.021(3) 0.000(2) 0.003(2) 0.008(2)
O8 0.027(4) 0.033(3) 0.032(3) 0.011(3) 0.005(3) 0.016(3)
O9 0.014(3) 0.034(3) 0.033(3) 0.013(3) 0.006(2) 0.004(2)
O10 0.035(4) 0.032(3) 0.035(4) -0.003(3) 0.011(3) 0.010(3)
O11 0.016(3) 0.022(3) 0.038(4) 0.007(2) 0.007(3) 0.003(2)
O12 0.017(3) 0.024(3) 0.024(3) 0.005(2) 0.002(2) 0.013(2)
O13 0.025(3) 0.016(3) 0.030(3) 0.001(2) 0.000(2) 0.008(2)
O14 0.023(3) 0.024(3) 0.025(3) 0.007(2) 0.003(2) 0.006(2)
O15 0.010(3) 0.018(3) 0.024(3) 0.006(2) 0.003(2) 0.005(2)
O16 0.013(3) 0.012(3) 0.020(3) 0.003(2) 0.002(2) 0.002(2)
O17 0.013(3) 0.014(3) 0.024(3) 0.005(2) 0.004(2) 0.003(2)
O18 0.012(3) 0.018(3) 0.021(3) 0.003(2) 0.001(2) 0.004(2)
O19 0.020(3) 0.021(3) 0.022(3) 0.006(2) 0.000(2) 0.008(2)
O20 0.024(3) 0.017(3) 0.030(3) 0.005(2) 0.002(2) 0.007(2)
O21 0.012(3) 0.023(3) 0.019(3) 0.005(2) 0.001(2) 0.004(2)
O22 0.019(3) 0.029(3) 0.027(3) 0.004(2) 0.004(2) 0.007(3)
O23 0.013(3) 0.012(3) 0.028(3) 0.002(2) 0.001(2) 0.001(2)
O24 0.030(4) 0.046(4) 0.029(3) 0.011(3) 0.000(3) 0.011(3)
O25 0.015(3) 0.013(3) 0.020(3) 0.000(2) 0.003(2) 0.006(2)
O26 0.017(3) 0.028(3) 0.027(3) 0.005(2) -0.001(2) 0.009(2)
O27 0.016(3) 0.022(3) 0.043(4) 0.011(3) 0.003(3) 0.002(2)
O28 0.028(4) 0.039(3) 0.029(3) 0.011(3) 0.005(3) 0.013(3)
O29 0.024(4) 0.023(3) 0.044(4) 0.000(3) 0.002(3) -0.001(3)
O30 0.023(4) 0.033(3) 0.039(4) 0.010(3) 0.009(3) -0.001(3)
O31 0.028(4) 0.029(3) 0.029(3) -0.001(2) 0.004(3) 0.008(3)
O32 0.029(4) 0.028(3) 0.029(3) 0.000(2) 0.004(3) 0.014(3)
O33 0.026(4) 0.040(3) 0.035(4) 0.004(3) 0.012(3) 0.014(3)
O34 0.027(4) 0.020(3) 0.030(3) 0.001(2) 0.007(3) 0.008(2)
O35 0.020(3) 0.023(3) 0.046(4) 0.013(3) 0.006(3) 0.001(2)
O36 0.026(4) 0.021(3) 0.042(4) 0.012(3) 0.005(3) 0.010(3)
O37 0.048(4) 0.021(3) 0.038(4) -0.004(3) 0.001(3) 0.016(3)
O38 0.024(4) 0.044(4) 0.031(3) 0.011(3) 0.005(3) 0.014(3)
O39 0.022(4) 0.059(4) 0.083(6) 0.013(4) 0.008(4) 0.012(3)
O40 0.028(4) 0.035(4) 0.080(5) 0.005(3) 0.003(3) 0.004(3)
O41 0.024(4) 0.042(4) 0.063(5) 0.002(3) 0.007(3) 0.009(3)
O42 0.032(4) 0.032(4) 0.076(5) -0.010(3) 0.004(3) 0.008(3)
O43 0.135(11) 0.079(7) 0.070(7) 0.017(5) 0.027(6) 0.061(7)
O44 0.048(6) 0.098(7) 0.104(8) 0.023(6) 0.021(5) 0.017(5)
O45 0.046(5) 0.049(4) 0.070(5) 0.012(4) 0.017(4) 0.014(4)
O46 0.095(7) 0.036(4) 0.084(6) 0.014(4) 0.033(5) 0.020(4)
N1 0.014(4) 0.044(4) 0.049(5) 0.018(4) 0.003(3) -0.002(3)
N2 0.018(4) 0.057(5) 0.044(5) 0.015(4) 0.004(3) 0.003(4)
N3 0.043(6) 0.059(6) 0.040(5) 0.020(4) 0.017(4) 0.029(4)
N4 0.041(6) 0.102(9) 0.043(5) 0.028(6) 0.005(4) 0.012(6)
C1 0.032(6) 0.034(5) 0.047(6) 0.012(4) -0.005(4) 0.005(4)
C2 0.024(5) 0.026(4) 0.049(6) 0.010(4) 0.001(4) 0.006(4)
C3 0.034(6) 0.023(4) 0.042(5) 0.009(4) 0.006(4) 0.008(4)
C4 0.023(5) 0.029(4) 0.030(5) 0.009(3) 0.005(3) 0.004(4)
C5 0.027(5) 0.032(5) 0.048(6) 0.013(4) 0.011(4) 0.008(4)
C6 0.036(6) 0.026(4) 0.052(6) 0.014(4) 0.009(4) 0.000(4)
C7 0.026(5) 0.046(5) 0.050(6) 0.023(4) 0.014(4) 0.014(4)
C8 0.039(6) 0.032(5) 0.038(5) 0.010(4) 0.010(4) 0.014(4)
C9 0.026(5) 0.032(5) 0.030(5) 0.004(4) 0.002(4) -0.002(4)
C10 0.031(6) 0.025(4) 0.039(5) 0.003(4) 0.009(4) 0.005(4)
C11 0.034(6) 0.022(4) 0.037(5) 0.011(4) 0.006(4) 0.009(4)
C12 0.026(5) 0.030(4) 0.034(5) 0.012(4) 0.005(4) 0.011(4)
C13 0.023(5) 0.035(5) 0.064(6) 0.015(4) 0.007(4) 0.018(4)
C14 0.028(6) 0.034(5) 0.059(6) 0.018(4) 0.007(4) 0.003(4)
C15 0.028(6) 0.059(6) 0.057(6) 0.018(5) 0.012(5) 0.025(5)
C16 0.029(6) 0.039(5) 0.047(6) 0.011(4) 0.007(4) 0.020(4)
C17 0.063(10) 0.159(17) 0.042(8) 0.048(9) 0.024(7) 0.066(11)
C18 0.057(18) 0.028(13) 0.067(16) 0.023(12) 0.016(13) 0.019(13)
C19 0.046(17) 0.032(14) 0.038(12) 0.008(11) 0.015(11) 0.011(14)
C18A 0.038(14) 0.034(13) 0.035(11) 0.002(9) 0.012(9) 0.030(12)
C19A 0.028(14) 0.025(12) 0.024(10) 0.007(9) -0.005(9) -0.002(11)
C20 0.032(6) 0.054(6) 0.032(5) 0.012(4) 0.011(4) 0.020(5)
C21 0.077(9) 0.033(5) 0.045(6) 0.000(4) 0.010(6) 0.023(6)
C22 0.022(6) 0.055(6) 0.044(6) 0.013(5) -0.003(4) -0.007(5)
C23 0.061(8) 0.028(5) 0.043(6) 0.005(4) 0.012(5) 0.007(5)
C24 0.025(6) 0.067(7) 0.036(6) 0.008(5) -0.002(4) -0.008(5)
C25 0.027(5) 0.034(5) 0.044(5) 0.012(4) 0.010(4) 0.007(4)
C26 0.077(9) 0.058(7) 0.049(7) 0.010(5) 0.009(6) 0.038(7)
C27 0.052(8) 0.044(6) 0.067(8) 0.005(5) 0.005(6) -0.004(5)
C28 0.050(7) 0.061(6) 0.033(5) 0.021(5) 0.014(5) 0.031(5)
C29 0.086(10) 0.033(5) 0.038(6) 0.003(4) 0.009(6) 0.003(6)
C30 0.049(9) 0.089(10) 0.059(8) 0.016(7) -0.001(6) -0.020(7)
C31 0.058(8) 0.054(6) 0.043(6) 0.013(5) 0.011(5) 0.020(6)
C32 0.045(7) 0.037(5) 0.040(6) 0.006(4) 0.001(4) 0.009(4)
O1W 0.037(4) 0.045(4) 0.062(4) 0.023(3) 0.016(3) 0.006(3)
O2W 0.039(4) 0.039(4) 0.048(4) 0.008(3) -0.002(3) 0.019(3)
O3W 0.028(4) 0.036(3) 0.048(4) 0.005(3) 0.006(3) 0.012(3)
O4W 0.043(5) 0.060(4) 0.046(4) 0.003(3) 0.000(3) 0.024(3)
O5W 0.045(5) 0.040(4) 0.073(5) 0.016(3) 0.020(4) 0.020(3)
O6W 0.027(4) 0.053(4) 0.056(4) 0.023(3) 0.009(3) 0.012(3)
OW1 0.053(5) 0.040(4) 0.058(5) 0.011(3) 0.000(4) 0.000(3)
OW2 0.033(4) 0.040(4) 0.069(5) 0.011(3) 0.008(3) 0.001(3)
OW3 0.050(5) 0.070(5) 0.048(4) 0.019(4) 0.016(3) 0.037(4)
OW4 0.026(4) 0.040(3) 0.041(4) 0.015(3) -0.004(3) -0.006(3)
OW5 0.074(7) 0.119(7) 0.047(5) -0.002(5) -0.004(4) 0.062(6)

loop_
_atom_type_symbol
_atom_type_description
_atom_type_scat_dispersion_real
_atom_type_scat_dispersion_imag
_atom_type_scat_source
C C 0.0033 0.0016 'International Tables Vol C Tables 4.2.6.8 and 6.1.1.4'
H H 0.0000 0.0000 'International Tables Vol C Tables 4.2.6.8 and 6.1.1.4'
N N 0.0061 0.0033 'International Tables Vol C Tables 4.2.6.8 and 6.1.1.4'
O O 0.0106 0.0060 'International Tables Vol C Tables 4.2.6.8 and 6.1.1.4'
Co Co 0.3494 0.9721 'International Tables Vol C Tables 4.2.6.8 and 6.1.1.4'
Mo Mo -1.6832 0.6857 'International Tables Vol C Tables 4.2.6.8 and 6.1.1.4'

loop_
_geom_angle_atom_site_label_1
_geom_angle_atom_site_label_2
_geom_angle_atom_site_label_3
_geom_angle
O35 Mo1 O36 104.7(3)
O35 Mo1 O13 99.9(3)
O36 Mo1 O13 103.7(3)
O35 Mo1 O17 93.6(2)
O36 Mo1 O17 102.4(2)
O13 Mo1 O17 146.4(2)
O35 Mo1 O25 165.9(2)
O36 Mo1 O25 87.0(2)
O13 Mo1 O25 84.6(2)
O17 Mo1 O25 75.94(19)
O35 Mo1 O23 99.0(2)
O36 Mo1 O23 156.2(2)
O13 Mo1 O23 73.8(2)
O17 Mo1 O23 73.78(19)
O25 Mo1 O23 69.21(19)
O35 Mo1 Co1 132.47(19)
O36 Mo1 Co1 86.70(18)
O13 Mo1 Co1 122.39(16)
O17 Mo1 Co1 39.06(15)
O25 Mo1 Co1 38.82(12)
O23 Mo1 Co1 75.64(13)
O37 Mo2 O29 105.5(3)
O37 Mo2 O26 99.9(3)
O29 Mo2 O26 99.2(3)
O37 Mo2 O13 95.0(3)
O29 Mo2 O13 102.1(3)
O26 Mo2 O13 149.6(2)
O37 Mo2 O7 95.5(3)
O29 Mo2 O7 158.4(2)
O26 Mo2 O7 71.6(2)
O13 Mo2 O7 80.7(2)
O37 Mo2 O23 163.8(3)
O29 Mo2 O23 88.5(2)
O26 Mo2 O23 85.6(2)
O13 Mo2 O23 73.7(2)
O7 Mo2 O23 71.64(18)
O24 Mo3 O10 105.2(3)
O24 Mo3 O22 102.5(3)
O10 Mo3 O22 98.9(3)
O24 Mo3 O26 96.5(3)
O10 Mo3 O26 101.9(3)
O22 Mo3 O26 147.0(2)
O24 Mo3 O7 160.5(2)
O10 Mo3 O7 92.0(3)
O22 Mo3 O7 83.4(2)
O26 Mo3 O7 70.6(2)
O24 Mo3 O19 94.0(2)
O10 Mo3 O19 160.1(3)
O22 Mo3 O19 71.4(2)
O26 Mo3 O19 80.6(2)
O7 Mo3 O19 70.02(17)
O30 Mo4 O5 105.2(3)
O30 Mo4 O22 98.8(3)
O5 Mo4 O22 100.4(3)
O30 Mo4 O20 100.1(3)
O5 Mo4 O20 97.4(3)
O22 Mo4 O20 149.5(2)
O30 Mo4 O19 160.1(2)
O5 Mo4 O19 94.1(2)
O22 Mo4 O19 72.3(2)
O20 Mo4 O19 81.9(2)
O30 Mo4 O15 91.1(2)
O5 Mo4 O15 162.3(2)
O22 Mo4 O15 83.6(2)
O20 Mo4 O15 72.47(19)
O19 Mo4 O15 70.56(18)
O27 Mo5 O34 105.2(3)
O27 Mo5 O20 99.4(2)
O34 Mo5 O20 105.5(3)
O27 Mo5 O6 94.4(2)
O34 Mo5 O6 98.2(2)
O20 Mo5 O6 148.1(2)
O27 Mo5 O15 97.2(2)
O34 Mo5 O15 156.9(2)
O20 Mo5 O15 75.6(2)
O6 Mo5 O15 74.30(19)
O27 Mo5 O16 165.0(2)
O34 Mo5 O16 87.5(2)
O20 Mo5 O16 84.5(2)
O6 Mo5 O16 75.49(19)
O15 Mo5 O16 69.52(18)
O27 Mo5 Co1 133.00(17)
O34 Mo5 Co1 84.65(17)
O20 Mo5 Co1 122.45(16)
O6 Mo5 Co1 38.63(15)
O15 Mo5 Co1 75.94(12)
O16 Mo5 Co1 38.68(12)
O9 Mo6 O32 106.4(3)
O9 Mo6 O12 99.4(2)
O32 Mo6 O12 104.1(2)
O9 Mo6 O15 93.4(2)
O32 Mo6 O15 100.2(2)
O12 Mo6 O15 148.0(2)
O9 Mo6 O6 96.1(2)
O32 Mo6 O6 157.1(2)
O12 Mo6 O6 75.7(2)
O15 Mo6 O6 73.89(19)
O9 Mo6 O25 162.8(2)
O32 Mo6 O25 88.3(2)
O12 Mo6 O25 85.1(2)
O15 Mo6 O25 74.95(19)
O6 Mo6 O25 68.85(18)
O9 Mo6 Co2 131.73(18)
O32 Mo6 Co2 86.4(2)
O12 Mo6 Co2 122.85(17)
O15 Mo6 Co2 38.33(14)
O6 Mo6 Co2 75.30(13)
O25 Mo6 Co2 38.46(12)
O38 Mo7 O1 105.9(3)
O38 Mo7 O12 99.5(2)
O1 Mo7 O12 103.3(2)
O38 Mo7 O2 97.7(2)
O1 Mo7 O2 95.8(2)
O12 Mo7 O2 149.5(2)
O38 Mo7 O21 94.6(2)
O1 Mo7 O21 157.1(2)
O12 Mo7 O21 82.6(2)
O2 Mo7 O21 71.1(2)
O38 Mo7 O6 164.2(2)
O1 Mo7 O6 89.8(2)
O12 Mo7 O6 74.3(2)
O2 Mo7 O6 82.4(2)
O21 Mo7 O6 70.36(17)
O28 Mo8 O31 106.9(3)
O28 Mo8 O14 100.9(3)
O31 Mo8 O14 102.9(3)
O28 Mo8 O2 99.1(3)
O31 Mo8 O2 95.1(2)
O14 Mo8 O2 147.7(2)
O28 Mo8 O18 161.6(2)
O31 Mo8 O18 91.5(2)
O14 Mo8 O18 72.7(2)
O2 Mo8 O18 80.3(2)
O28 Mo8 O21 91.7(2)
O31 Mo8 O21 158.8(2)
O14 Mo8 O21 83.1(2)
O2 Mo8 O21 71.3(2)
O18 Mo8 O21 70.59(18)
O33 Mo9 O3 106.8(3)
O33 Mo9 O4 99.2(2)
O3 Mo9 O4 102.9(3)
O33 Mo9 O14 98.4(3)
O3 Mo9 O14 97.6(3)
O4 Mo9 O14 147.8(2)
O33 Mo9 O18 93.3(2)
O3 Mo9 O18 158.5(2)
O4 Mo9 O18 80.8(2)
O14 Mo9 O18 71.4(2)
O33 Mo9 O17 162.3(2)
O3 Mo9 O17 90.6(2)
O4 Mo9 O17 73.68(19)
O14 Mo9 O17 81.6(2)
O18 Mo9 O17 69.81(18)
O11 Mo10 O8 105.9(3)
O11 Mo10 O4 100.4(2)
O8 Mo10 O4 105.1(2)
O11 Mo10 O23 91.9(2)
O8 Mo10 O23 100.3(2)
O4 Mo10 O23 147.3(2)
O11 Mo10 O16 161.1(2)
O8 Mo10 O16 89.7(2)
O4 Mo10 O16 85.2(2)
O23 Mo10 O16 74.6(2)
O11 Mo10 O17 94.9(2)
O8 Mo10 O17 158.6(2)
O4 Mo10 O17 75.3(2)
O23 Mo10 O17 73.6(2)
O16 Mo10 O17 68.98(17)
O11 Mo10 Co2 130.13(18)
O8 Mo10 Co2 87.22(19)
O4 Mo10 Co2 122.66(17)
O23 Mo10 Co2 38.24(15)
O16 Mo10 Co2 38.21(12)
O17 Mo10 Co2 75.33(13)
O25 Co1 O16 84.1(2)
O25 Co1 O6 86.8(2)
O16 Co1 O6 88.6(2)
O25 Co1 O17 89.4(2)
O16 Co1 O17 86.9(2)
O6 Co1 O17 174.4(2)
O25 Co1 O18 175.7(3)
O16 Co1 O18 95.7(2)
O6 Co1 O18 97.5(2)
O17 Co1 O18 86.3(2)
O25 Co1 O21 95.9(2)
O16 Co1 O21 175.4(2)
O6 Co1 O21 86.8(2)
O17 Co1 O21 97.6(2)
O18 Co1 O21 84.6(2)
O25 Co1 Co2 42.17(15)
O16 Co1 Co2 41.89(15)
O6 Co1 Co2 87.12(15)
O17 Co1 Co2 87.33(15)
O18 Co1 Co2 137.46(16)
O21 Co1 Co2 137.90(16)
O25 Co1 Mo1 50.64(17)
O16 Co1 Mo1 95.64(15)
O6 Co1 Mo1 136.20(16)
O17 Co1 Mo1 41.23(15)
O18 Co1 Mo1 125.18(15)
O21 Co1 Mo1 87.82(15)
Co2 Co1 Mo1 68.76(3)
O25 Co1 Mo5 95.09(16)
O16 Co1 Mo5 49.73(16)
O6 Co1 Mo5 41.15(15)
O17 Co1 Mo5 135.39(15)
O18 Co1 Mo5 88.04(14)
O21 Co1 Mo5 125.80(16)
Co2 Co1 Mo5 68.04(3)
Mo1 Co1 Mo5 136.80(4)
O16 Co2 O25 83.9(2)
O16 Co2 O23 88.1(2)
O25 Co2 O23 87.8(2)
O16 Co2 O15 87.1(2)
O25 Co2 O15 88.3(2)
O23 Co2 O15 174.1(2)
O16 Co2 O19 96.0(2)
O25 Co2 O19 175.7(3)
O23 Co2 O19 96.5(2)
O15 Co2 O19 87.5(2)
O16 Co2 O7 175.3(2)
O25 Co2 O7 95.4(2)
O23 Co2 O7 87.3(2)
O15 Co2 O7 97.5(2)
O19 Co2 O7 85.1(2)
O16 Co2 Co1 42.02(15)
O25 Co2 Co1 41.90(15)
O23 Co2 Co1 86.99(17)
O15 Co2 Co1 87.10(15)
O19 Co2 Co1 137.85(16)
O7 Co2 Co1 137.04(15)
O16 Co2 Mo6 95.26(17)
O25 Co2 Mo6 49.56(17)
O23 Co2 Mo6 136.27(16)
O15 Co2 Mo6 41.02(15)
O19 Co2 Mo6 126.31(17)
O7 Co2 Mo6 87.73(16)
Co1 Co2 Mo6 68.14(3)
O16 Co2 Mo10 49.34(16)
O25 Co2 Mo10 95.92(17)
O23 Co2 Mo10 41.09(16)
O15 Co2 Mo10 135.15(16)
O19 Co2 Mo10 87.17(17)
O7 Co2 Mo10 126.29(17)
Co1 Co2 Mo10 68.23(3)
Mo6 Co2 Mo10 136.37(4)
O4W Co3 O3W 86.1(2)
O4W Co3 O5W 89.9(3)
O3W Co3 O5W 176.0(3)
O4W Co3 O2W 174.6(3)
O3W Co3 O2W 88.5(2)
O5W Co3 O2W 95.4(3)
O4W Co3 O1W 94.1(3)
O3W Co3 O1W 92.8(2)
O5W Co3 O1W 87.4(3)
O2W Co3 O1W 85.2(3)
O4W Co3 O6W 90.9(3)
O3W Co3 O6W 93.7(2)
O5W Co3 O6W 86.4(3)
O2W Co3 O6W 90.3(3)
O1W Co3 O6W 172.0(3)
Mo8 O2 Mo7 115.3(2)
Mo10 O4 Mo9 116.1(2)
Co1 O6 Mo5 100.2(2)
Co1 O6 Mo6 101.8(2)
Mo5 O6 Mo6 102.9(2)
Co1 O6 Mo7 101.0(2)
Mo5 O6 Mo7 152.5(3)
Mo6 O6 Mo7 89.60(18)
Co2 O7 Mo2 99.6(2)
Co2 O7 Mo3 102.1(2)
Mo2 O7 Mo3 94.2(2)
Mo6 O12 Mo7 115.6(2)
Mo1 O13 Mo2 116.7(3)
Mo8 O14 Mo9 117.2(2)
Co2 O15 Mo6 100.7(2)
Co2 O15 Mo5 101.2(2)
Mo6 O15 Mo5 102.8(2)
Co2 O15 Mo4 99.9(2)
Mo6 O15 Mo4 153.0(3)
Mo5 O15 Mo4 90.21(17)
Co2 O16 Co1 96.1(2)
Co2 O16 Mo5 101.9(2)
Co1 O16 Mo5 91.6(2)
Co2 O16 Mo10 92.4(2)
Co1 O16 Mo10 102.5(2)
Mo5 O16 Mo10 158.7(2)
Co1 O17 Mo1 99.7(2)
Co1 O17 Mo10 101.26(19)
Mo1 O17 Mo10 104.1(2)
Co1 O17 Mo9 101.9(2)
Mo1 O17 Mo9 151.6(2)
Mo10 O17 Mo9 89.47(18)
Co1 O18 Mo8 102.4(2)
Co1 O18 Mo9 102.0(2)
Mo8 O18 Mo9 92.68(18)
Co2 O19 Mo4 102.1(2)
Co2 O19 Mo3 102.7(2)
Mo4 O19 Mo3 93.4(2)
Mo5 O20 Mo4 117.2(3)
Co1 O21 Mo7 101.8(2)
Co1 O21 Mo8 102.3(2)
Mo7 O21 Mo8 97.2(2)
Mo3 O22 Mo4 118.0(3)
Co2 O23 Mo10 100.7(2)
Co2 O23 Mo2 101.4(2)
Mo10 O23 Mo2 151.2(3)
Co2 O23 Mo1 100.9(2)
Mo10 O23 Mo1 102.8(2)
Mo2 O23 Mo1 90.98(18)
Co1 O25 Co2 95.9(2)
Co1 O25 Mo6 102.3(2)
Co2 O25 Mo6 92.0(2)
Co1 O25 Mo1 90.5(2)
Co2 O25 Mo1 101.9(2)
Mo6 O25 Mo1 160.1(2)
Mo2 O26 Mo3 119.8(3)
C6 N1 C7 124.0(8)
C14 N2 C15 122.9(8)
C22 N3 C23 120.5(9)
C30 N4 C31 121.3(11)
O39 C1 O40 124.3(9)
O39 C1 C2 121.9(9)
O40 C1 C2 113.9(9)
C3 C2 C1 123.3(8)
C2 C3 C4 124.8(8)
C5 C4 C8 117.8(8)
C5 C4 C3 123.4(8)
C8 C4 C3 118.7(8)
C6 C5 C4 120.3(9)
N1 C6 C5 118.8(8)
N1 C7 C8 119.7(9)
C7 C8 C4 119.2(8)
O42 C9 O41 120.8(8)
O42 C9 C10 125.0(9)
O41 C9 C10 114.2(7)
C11 C10 C9 122.0(8)
C10 C11 C12 125.9(8)
C13 C12 C16 116.7(8)
C13 C12 C11 123.8(8)
C16 C12 C11 119.4(8)
C12 C13 C14 121.4(8)
N2 C14 C13 119.2(9)
N2 C15 C16 119.8(8)
C15 C16 C12 119.8(8)
O43 C17 O44 122.4(14)
O43 C17 C18A 131.9(19)
O44 C17 C18A 105.7(17)
O43 C17 C18 91.0(18)
O44 C17 C18 146.6(18)
C19 C18 C17 107(3)
C18 C19 C20 114(3)
C19A C18A C17 118(2)
C18A C19A C20 121(2)
C21 C20 C24 118.1(9)
C21 C20 C19A 136.1(13)
C24 C20 C19A 105.9(12)
C21 C20 C19 105.8(13)
C24 C20 C19 136.1(14)
C22 C21 C20 121.4(9)
N3 C22 C21 120.3(9)
N3 C23 C24 120.8(9)
C23 C24 C20 119.0(9)
O46 C25 O45 122.8(9)
O46 C25 C26 122.8(9)
O45 C25 C26 114.4(9)
C27 C26 C25 123.3(11)
C26 C27 C28 125.6(11)
C32 C28 C27 125.6(10)
C32 C28 C29 116.2(10)
C27 C28 C29 118.1(10)
C30 C29 C28 121.5(10)
N4 C30 C29 120.4(11)
N4 C31 C32 121.9(10)
C31 C32 C28 118.6(9)

loop_
_geom_bond_atom_site_label_1
_geom_bond_atom_site_label_2
_geom_bond_distance
Mo1 O35 1.696(5)
Mo1 O36 1.710(5)
Mo1 O13 1.895(5)
Mo1 O17 1.987(5)
Mo1 O25 2.298(5)
Mo1 O23 2.304(5)
Mo1 Co1 2.9718(11)
Mo2 O37 1.713(6)
Mo2 O29 1.716(6)
Mo2 O26 1.912(5)
Mo2 O13 1.941(5)
Mo2 O7 2.270(5)
Mo2 O23 2.275(5)
Mo3 O24 1.689(6)
Mo3 O10 1.709(6)
Mo3 O22 1.921(6)
Mo3 O26 1.949(5)
Mo3 O7 2.291(5)
Mo3 O19 2.296(5)
Mo4 O30 1.705(6)
Mo4 O5 1.700(6)
Mo4 O22 1.934(5)
Mo4 O20 1.952(5)
Mo4 O19 2.246(5)
Mo4 O15 2.340(5)
Mo5 O27 1.711(5)
Mo5 O34 1.716(5)
Mo5 O20 1.874(5)
Mo5 O6 1.998(5)
Mo5 O15 2.268(5)
Mo5 O16 2.281(5)
Mo5 Co1 2.9878(10)
Mo6 O9 1.710(5)
Mo6 O32 1.716(5)
Mo6 O12 1.906(5)
Mo6 O15 2.010(5)
Mo6 O6 2.276(5)
Mo6 O25 2.292(6)
Mo6 Co2 3.0099(12)
Mo7 O38 1.694(5)
Mo7 O1 1.701(5)
Mo7 O12 1.922(5)
Mo7 O2 2.016(5)
Mo7 O21 2.257(5)
Mo7 O6 2.321(5)
Mo8 O28 1.709(6)
Mo8 O31 1.711(6)
Mo8 O14 1.893(6)
Mo8 O2 1.998(6)
Mo8 O18 2.261(5)
Mo8 O21 2.265(5)
Mo9 O33 1.693(6)
Mo9 O3 1.694(6)
Mo9 O4 1.941(5)
Mo9 O14 1.952(5)
Mo9 O18 2.276(5)
Mo9 O17 2.315(5)
Mo10 O11 1.695(5)
Mo10 O8 1.712(5)
Mo10 O4 1.880(5)
Mo10 O23 2.013(5)
Mo10 O16 2.285(5)
Mo10 O17 2.292(5)
Mo10 Co2 3.0100(12)
Co1 O25 1.863(5)
Co1 O16 1.868(5)
Co1 O6 1.895(5)
Co1 O17 1.900(5)
Co1 O18 1.942(5)
Co1 O21 1.943(5)
Co1 Co2 2.7750(13)
Co2 O16 1.864(5)
Co2 O25 1.873(5)
Co2 O23 1.896(5)
Co2 O15 1.899(5)
Co2 O19 1.934(5)
Co2 O7 1.957(5)
Co3 O4W 2.082(7)
Co3 O3W 2.084(6)
Co3 O5W 2.098(6)
Co3 O2W 2.101(6)
Co3 O1W 2.114(6)
Co3 O6W 2.127(6)
O39 C1 1.203(11)
O40 C1 1.314(11)
O41 C9 1.331(10)
O42 C9 1.221(10)
O43 C17 1.234(18)
O44 C17 1.228(19)
O45 C25 1.284(11)
O46 C25 1.203(10)
N1 C6 1.325(11)
N1 C7 1.326(11)
N2 C14 1.323(12)
N2 C15 1.319(12)
N3 C22 1.307(12)
N3 C23 1.340(12)
N4 C30 1.293(16)
N4 C31 1.354(14)
C1 C2 1.479(12)
C2 C3 1.327(12)
C3 C4 1.477(11)
C4 C5 1.397(11)
C4 C8 1.406(12)
C5 C6 1.362(12)
C7 C8 1.361(12)
C9 C10 1.460(11)
C10 C11 1.326(12)
C11 C12 1.455(11)
C12 C13 1.380(11)
C12 C16 1.402(12)
C13 C14 1.363(12)
C15 C16 1.374(13)
C17 C18A 1.51(3)
C17 C18 1.60(3)
C18 C19 1.27(4)
C19 C20 1.61(3)
C18A C19A 1.33(3)
C19A C20 1.50(3)
C20 C21 1.365(14)
C20 C24 1.358(14)
C21 C22 1.344(14)
C23 C24 1.367(14)
C25 C26 1.488(14)
C26 C27 1.342(15)
C27 C28 1.410(15)
C28 C32 1.402(13)
C28 C29 1.417(15)
C29 C30 1.355(17)
C31 C32 1.364(14)
